data_1544392
loop_
_publ_author_name
'Tomioka, N.'
'Okuchi, T.'
'Purevjav, N.'
'Abe, J.'
'Harjo, S.'

_publ_section_title
;
 Hydrogen sites in the dense hydrous magnesium silicate phase E: a pulsed
 neutron powder diffraction study
;
_journal_name_full 'Physics and Chemistry of Minerals'
_journal_page_first 267
_journal_page_last 475
_journal_volume 43
_journal_year 2016
_chemical_formula_sum 'D2.32 Mg2.45 O6 Si1.19'
_chemical_name_common Mg2.45Si1.19O6D2.32
_chemical_name_mineral 'phase E'
_space_group_IT_number 166
_space_group_name_H-M_alt 'R -3 m'
_symmetry_space_group_name_Hall '-R 3 2"'
_symmetry_space_group_name_H-M 'R -3 m :H'
_cell_angle_alpha 90
_cell_angle_beta 90
_cell_angle_gamma 120
_cell_formula_units_Z 1
_cell_length_a 2.97065(8)
_cell_length_b 2.97065(8)
_cell_length_c 13.90330(4)
_cell_volume 106.256(4)
_cod_data_source_file phaseE-neutron.cif
_cod_data_source_block phaseE
_cod_original_formula_sum 'Mg2.45 Si1.19 O6 D2.32'
_cod_database_code 1544392

loop_
_space_group_symop_operation_xyz
'x, y, z'
'-x, -y, -z'
'-y, x-y, z'
'y, -x+y, -z'
'-x+y, -x, z'
'x-y, x, -z'
'y, x, -z'
'-y, -x, z'
'x-y, -y, -z'
'-x+y, y, z'
'-x, -x+y, -z'
'x, x-y, z'
'x+2/3, y+1/3, z+1/3'
'-x+2/3, -y+1/3, -z+1/3'
'-y+2/3, x-y+1/3, z+1/3'
'y+2/3, -x+y+1/3, -z+1/3'
'-x+y+2/3, -x+1/3, z+1/3'
'x-y+2/3, x+1/3, -z+1/3'
'y+2/3, x+1/3, -z+1/3'
'-y+2/3, -x+1/3, z+1/3'
'x-y+2/3, -y+1/3, -z+1/3'
'-x+y+2/3, y+1/3, z+1/3'
'-x+2/3, -x+y+1/3, -z+1/3'
'x+2/3, x-y+1/3, z+1/3'
'x+1/3, y+2/3, z+2/3'
'-x+1/3, -y+2/3, -z+2/3'
'-y+1/3, x-y+2/3, z+2/3'
'y+1/3, -x+y+2/3, -z+2/3'
'-x+y+1/3, -x+2/3, z+2/3'
'x-y+1/3, x+2/3, -z+2/3'
'y+1/3, x+2/3, -z+2/3'
'-y+1/3, -x+2/3, z+2/3'
'x-y+1/3, -y+2/3, -z+2/3'
'-x+y+1/3, y+2/3, z+2/3'
'-x+1/3, -x+y+2/3, -z+2/3'
'x+1/3, x-y+2/3, z+2/3'

loop_
_atom_site_label
_atom_site_occupancy
_atom_site_fract_x
_atom_site_fract_y
_atom_site_fract_z
_atom_site_adp_type
_atom_site_U_iso_or_equiv
_atom_site_type_symbol
Mg1 0.7567 0.000000 0.000000 0.000000 Uiso 0.017700 Mg
Mg2 0.0610 0.000000 0.000000 0.500000 Uiso 0.017700 Mg
Si 0.1990 0.000000 0.000000 0.1279(4) Uiso 0.006100 Si
O 1.0 0.000000 0.000000 0.25100(10) Uiso 0.023200 O
D 0.3870 0.000000 0.000000 0.1994(4) Uiso 0.062778 D

loop_
_atom_site_aniso_label
_atom_site_aniso_U_11
_atom_site_aniso_U_22
_atom_site_aniso_U_33
_atom_site_aniso_U_12
_atom_site_aniso_U_13
_atom_site_aniso_U_23
Mg1 0.00000 0.00000 0.00000 0.00000 0.00000 0.00000
Mg2 0.00000 0.00000 0.00000 0.00000 0.00000 0.00000
Si 0.00000 0.00000 0.00000 0.00000 0.00000 0.00000
O 0.00000 0.00000 0.00000 0.00000 0.00000 0.00000
D 0.10600 0.00000 0.04700 0.00000 0.00000 0.00000
